data_1560954
loop_
_publ_author_name
'Cramer, Alisha J.'
'Cole, Jacqueline M.'

_publ_section_title
;
 Host-guest prospects of neodymium and gadolinium ultraphosphate
 frameworks for nuclear waste storage: Multi-temperature topological
 analysis of nanoporous cages in RP5O14
;
_journal_name_full 'Journal of Solid State Chemistry'
_journal_page_first 250
_journal_page_last 257
_journal_paper_doi 10.1016/j.jssc.2018.07.020
_journal_volume 266
_journal_year 2018
_chemical_formula_sum 'Nd O14 P5'
_chemical_formula_weight 523.09
_space_group_IT_number 14
_space_group_name_Hall '-P 2ybc'
_space_group_name_H-M_alt 'P 1 21/c 1'
_symmetry_cell_setting monoclinic
_symmetry_space_group_name_H-M 'P 1 21/c 1'
_atom_sites_solution_hydrogens none
_atom_sites_solution_primary direct
_atom_sites_solution_secondary difmap
_audit_creation_method SHELXL-97
_cell_angle_alpha 90.00
_cell_angle_beta 90.588(7)
_cell_angle_gamma 90.00
_cell_formula_units_Z 4
_cell_length_a 8.757(4)
_cell_length_b 8.983(4)
_cell_length_c 13.026(6)
_cell_measurement_reflns_used 512
_cell_measurement_temperature 260(2)
_cell_measurement_theta_max 28.28
_cell_measurement_theta_min 2.0
_cell_volume 1024.6(8)
_computing_cell_refinement
;
Rigaku CrystalClear-SM Expert 2.0
;
_computing_data_collection 'Rigaku CrystalClear-SM Expert 2.0'
_computing_data_reduction
;
Rigaku CrystalClear-SM Expert 2.0
;
_computing_molecular_graphics
;
SHELXTL-PLUS (Sheldrick, 1995)
;
_computing_publication_material 'SHELXL-97 (Sheldrick, 1997)'
_computing_structure_refinement 'SHELXL-97 (Sheldrick, 1997)'
_computing_structure_solution 'SHELXS-97 (Sheldrick, 1990)'
_diffrn_ambient_temperature 260(2)
_diffrn_measured_fraction_theta_full 0.925
_diffrn_measured_fraction_theta_max 0.925
_diffrn_measurement_device_type 'Rigaku Saturn 724+ CCD'
_diffrn_measurement_method '\w scans'
_diffrn_radiation_monochromator graphite
_diffrn_radiation_source 'fine-focus sealed tube'
_diffrn_radiation_type MoK\a
_diffrn_radiation_wavelength 0.71073
_diffrn_reflns_av_R_equivalents 0.1123
_diffrn_reflns_av_sigmaI/netI 0.0802
_diffrn_reflns_limit_h_max 8
_diffrn_reflns_limit_h_min -11
_diffrn_reflns_limit_k_max 11
_diffrn_reflns_limit_k_min -11
_diffrn_reflns_limit_l_max 14
_diffrn_reflns_limit_l_min -17
_diffrn_reflns_number 3853
_diffrn_reflns_theta_full 28.28
_diffrn_reflns_theta_max 28.28
_diffrn_reflns_theta_min 1.56
_diffrn_standards_decay_% 0
_diffrn_standards_interval_count 0
_diffrn_standards_interval_time 0
_diffrn_standards_number 0
_exptl_absorpt_coefficient_mu 5.936
_exptl_absorpt_correction_T_max 0.743
_exptl_absorpt_correction_T_min 0.317
_exptl_absorpt_correction_type empirical
_exptl_absorpt_process_details
;
T. Higashi, ABSCOR, empirical absorption correction
;
_exptl_crystal_colour purple
_exptl_crystal_density_diffrn 3.391
_exptl_crystal_density_method 'not measured'
_exptl_crystal_description plate
_exptl_crystal_F_000 988
_exptl_crystal_size_max 0.2
_exptl_crystal_size_mid 0.2
_exptl_crystal_size_min 0.05
_refine_diff_density_max 2.980
_refine_diff_density_min -2.512
_refine_diff_density_rms 0.428
_refine_ls_extinction_coef 0.0075(13)
_refine_ls_extinction_expression Fc^*^=kFc[1+0.001xFc^2^\l^3^/sin(2\q)]^-1/4^
_refine_ls_extinction_method SHELXL
_refine_ls_goodness_of_fit_ref 1.096
_refine_ls_hydrogen_treatment none
_refine_ls_matrix_type full
_refine_ls_number_parameters 183
_refine_ls_number_reflns 2349
_refine_ls_number_restraints 0
_refine_ls_restrained_S_all 1.096
_refine_ls_R_factor_all 0.0607
_refine_ls_R_factor_gt 0.0602
_refine_ls_shift/su_max 0.001
_refine_ls_shift/su_mean 0.000
_refine_ls_structure_factor_coef Fsqd
_refine_ls_weighting_details 'calc w=1/[\s^2^(Fo^2^)+(0.1184P)^2^+3.4840P] where P=(Fo^2^+2Fc^2^)/3'
_refine_ls_weighting_scheme calc
_refine_ls_wR_factor_gt 0.1649
_refine_ls_wR_factor_ref 0.1656
_reflns_number_gt 2299
_reflns_number_total 2349
_reflns_threshold_expression >2sigma(I)
_cod_data_source_file nd_013_260a.cif
_cod_data_source_block nd_013_260a
_cod_original_sg_symbol_H-M P2(1)/c
_cod_database_code 1560954

loop_
_symmetry_equiv_pos_as_xyz
'x, y, z'
'-x, y+1/2, -z+1/2'
'-x, -y, -z'
'x, -y-1/2, z-1/2'

loop_
_atom_site_label
_atom_site_type_symbol
_atom_site_fract_x
_atom_site_fract_y
_atom_site_fract_z
_atom_site_U_iso_or_equiv
_atom_site_adp_type
_atom_site_occupancy
_atom_site_symmetry_multiplicity
_atom_site_calc_flag
_atom_site_refinement_flags
_atom_site_disorder_assembly
_atom_site_disorder_group
Nd1 Nd 0.22283(4) 0.19037(3) 0.50133(2) 0.0076(2) Uani 1 1 d . . .
P1 P 0.25474(18) -0.45234(19) 0.66468(12) 0.0079(4) Uani 1 1 d . . .
P2 P 0.2738(2) -0.44800(18) 0.33656(12) 0.0076(4) Uani 1 1 d . . .
P3 P 0.50662(19) -0.49757(18) 0.17448(12) 0.0079(3) Uani 1 1 d . . .
P4 P 0.1866(2) -0.24616(17) 0.49972(12) 0.0076(3) Uani 1 1 d . . .
P5 P -0.00852(19) -0.50587(18) 0.79523(12) 0.0084(3) Uani 1 1 d . . .
O1 O 0.2942(7) -0.3142(5) 0.4111(5) 0.0128(11) Uani 1 1 d . . .
O2 O 0.2776(7) -0.3084(5) 0.6000(5) 0.0120(11) Uani 1 1 d . . .
O3 O 0.2107(6) -0.0840(7) 0.4987(3) 0.0165(11) Uani 1 1 d . . .
O4 O 0.2696(6) 0.4046(6) 0.3842(4) 0.0154(10) Uani 1 1 d . . .
O5 O 0.2794(6) 0.4083(6) 0.6098(4) 0.0166(10) Uani 1 1 d . . .
O6 O 0.0914(6) -0.4295(6) 0.7072(4) 0.0150(10) Uani 1 1 d . . .
O7 O -0.0326(6) 0.3136(5) 0.5058(4) 0.0128(10) Uani 1 1 d . . .
O8 O 0.4096(6) -0.4177(5) 0.2635(4) 0.0135(9) Uani 1 1 d . . .
O9 O 0.0839(6) 0.1186(6) 0.3491(4) 0.0162(10) Uani 1 1 d . . .
O10 O 0.5778(6) -0.1223(5) 0.6151(4) 0.0149(9) Uani 1 1 d . . .
O11 O 0.1273(6) -0.4025(6) 0.2741(4) 0.0139(9) Uani 1 1 d . . .
O12 O 0.0868(6) 0.1150(5) 0.6515(4) 0.0158(10) Uani 1 1 d . . .
O13 O 0.3658(6) -0.4191(5) 0.7563(4) 0.0127(9) Uani 1 1 d . . .
O14 O 0.4165(6) 0.1162(5) 0.6242(4) 0.0146(9) Uani 1 1 d . . .

loop_
_atom_site_aniso_label
_atom_site_aniso_U_11
_atom_site_aniso_U_22
_atom_site_aniso_U_33
_atom_site_aniso_U_23
_atom_site_aniso_U_13
_atom_site_aniso_U_12
Nd1 0.0113(3) 0.0059(3) 0.0057(3) -0.00013(8) 0.00062(17) 0.00010(9)
P1 0.0119(8) 0.0071(7) 0.0047(8) -0.0003(5) 0.0012(6) -0.0004(5)
P2 0.0107(7) 0.0068(7) 0.0054(8) 0.0013(5) 0.0013(5) -0.0005(5)
P3 0.0109(7) 0.0079(7) 0.0050(7) -0.0003(5) 0.0004(5) 0.0002(5)
P4 0.0132(7) 0.0040(8) 0.0058(7) 0.0004(5) 0.0002(5) 0.0006(6)
P5 0.0108(7) 0.0083(7) 0.0060(7) 0.0000(5) 0.0001(5) -0.0005(5)
O1 0.013(2) 0.011(2) 0.014(3) -0.0066(15) 0.004(2) -0.0020(15)
O2 0.018(3) 0.007(2) 0.011(3) 0.0016(14) -0.001(2) -0.0044(15)
O3 0.026(3) 0.007(2) 0.017(3) 0.0007(15) 0.001(2) -0.0015(17)
O4 0.024(3) 0.008(2) 0.013(2) 0.0049(17) 0.0012(19) 0.0009(19)
O5 0.023(3) 0.007(2) 0.020(2) -0.0081(18) -0.004(2) 0.0050(19)
O6 0.012(2) 0.017(2) 0.016(3) 0.0078(18) 0.0049(18) 0.0025(18)
O7 0.019(2) 0.011(2) 0.009(2) -0.0020(14) 0.002(2) 0.0001(16)
O8 0.018(2) 0.012(2) 0.010(2) -0.0024(17) 0.0072(17) -0.0008(17)
O9 0.018(2) 0.018(2) 0.013(2) -0.0069(18) -0.0020(18) 0.0009(19)
O10 0.017(2) 0.014(2) 0.013(2) -0.0020(17) 0.0075(18) 0.0009(18)
O11 0.015(2) 0.010(2) 0.017(2) -0.0029(18) -0.0040(18) 0.0011(18)
O12 0.022(2) 0.012(2) 0.014(2) 0.0039(17) 0.0047(19) 0.0019(19)
O13 0.016(2) 0.012(2) 0.010(2) -0.0055(16) -0.0064(17) 0.0031(17)
O14 0.019(2) 0.012(2) 0.013(2) 0.0056(17) -0.0067(18) 0.0007(18)

loop_
_atom_type_symbol
_atom_type_description
_atom_type_scat_dispersion_real
_atom_type_scat_dispersion_imag
_atom_type_scat_source
O O 0.0106 0.0060 'International Tables Vol C Tables 4.2.6.8 and 6.1.1.4'
P P 0.1023 0.0942 'International Tables Vol C Tables 4.2.6.8 and 6.1.1.4'
Nd Nd -0.1943 3.0179 'International Tables Vol C Tables 4.2.6.8 and 6.1.1.4'

loop_
_geom_angle_atom_site_label_1
_geom_angle_atom_site_label_2
_geom_angle_atom_site_label_3
_geom_angle
_geom_angle_site_symmetry_1
_geom_angle_site_symmetry_3
O12 Nd1 O10 144.40(17) . 3_656
O12 Nd1 O9 110.23(18) . .
O10 Nd1 O9 77.04(18) 3_656 .
O12 Nd1 O14 74.48(18) . .
O10 Nd1 O14 80.72(18) 3_656 .
O9 Nd1 O14 145.01(18) . .
O12 Nd1 O5 81.64(18) . .
O10 Nd1 O5 114.94(18) 3_656 .
O9 Nd1 O5 141.63(17) . .
O14 Nd1 O5 72.71(17) . .
O12 Nd1 O3 73.00(16) . .
O10 Nd1 O3 76.62(17) 3_656 .
O9 Nd1 O3 72.49(16) . .
O14 Nd1 O3 76.32(17) . .
O5 Nd1 O3 144.16(16) . .
O12 Nd1 O4 143.45(17) . .
O10 Nd1 O4 71.64(17) 3_656 .
O9 Nd1 O4 77.71(18) . .
O14 Nd1 O4 120.02(17) . .
O5 Nd1 O4 72.8(2) . .
O3 Nd1 O4 140.37(16) . .
O12 Nd1 O7 69.72(17) . .
O10 Nd1 O7 141.64(17) 3_656 .
O9 Nd1 O7 72.08(16) . .
O14 Nd1 O7 136.90(18) . .
O5 Nd1 O7 78.99(17) . .
O3 Nd1 O7 113.86(16) . .
O4 Nd1 O7 79.93(17) . .
O5 P1 O6 115.4(3) 1_545 .
O5 P1 O2 115.3(3) 1_545 .
O6 P1 O2 102.0(3) . .
O5 P1 O13 116.4(3) 1_545 .
O6 P1 O13 105.7(3) . .
O2 P1 O13 100.0(3) . .
O4 P2 O8 116.2(3) 1_545 .
O4 P2 O1 116.0(3) 1_545 .
O8 P2 O1 99.4(3) . .
O4 P2 O11 115.6(3) 1_545 .
O8 P2 O11 105.3(3) . .
O1 P2 O11 102.2(3) . .
O10 P3 O14 121.6(3) 4 4
O10 P3 O13 109.8(3) 4 3_646
O14 P3 O13 106.1(3) 4 3_646
O10 P3 O8 106.4(3) 4 .
O14 P3 O8 110.9(3) 4 .
O13 P3 O8 99.9(3) 3_646 .
O3 P4 O7 122.4(3) . 3_556
O3 P4 O1 106.4(3) . .
O7 P4 O1 110.4(3) 3_556 .
O3 P4 O2 106.2(3) . .
O7 P4 O2 109.8(3) 3_556 .
O1 P4 O2 99.2(3) . .
O12 P5 O9 122.9(3) 2_546 4_556
O12 P5 O11 110.2(3) 2_546 3_546
O9 P5 O11 105.5(3) 4_556 3_546
O12 P5 O6 106.5(3) 2_546 .
O9 P5 O6 109.5(3) 4_556 .
O11 P5 O6 99.9(3) 3_546 .
P2 O1 P4 132.4(4) . .
P1 O2 P4 131.1(4) . .
P4 O3 Nd1 174.1(3) . .
P2 O4 Nd1 164.5(3) 1_565 .
P1 O5 Nd1 159.1(3) 1_565 .
P1 O6 P5 135.2(3) . .
P4 O7 Nd1 129.3(2) 3_556 .
P2 O8 P3 140.7(3) . .
P5 O9 Nd1 148.2(3) 4 .
P3 O10 Nd1 146.5(3) 4_556 3_656
P2 O11 P5 133.2(3) . 3_546
P5 O12 Nd1 146.6(3) 2_556 .
P1 O13 P3 139.6(3) . 3_646
P3 O14 Nd1 149.6(3) 4_556 .

loop_
_geom_bond_atom_site_label_1
_geom_bond_atom_site_label_2
_geom_bond_distance
_geom_bond_site_symmetry_2
Nd1 O12 2.398(5) .
Nd1 O10 2.404(5) 3_656
Nd1 O9 2.404(5) .
Nd1 O14 2.414(5) .
Nd1 O5 2.462(5) .
Nd1 O3 2.467(6) .
Nd1 O4 2.492(5) .
Nd1 O7 2.497(6) .
P1 O5 1.459(5) 1_545
P1 O6 1.553(5) .
P1 O2 1.558(5) .
P1 O13 1.561(5) .
P2 O4 1.463(5) 1_545
P2 O8 1.554(5) .
P2 O1 1.554(5) .
P2 O11 1.566(5) .
P3 O10 1.468(5) 4
P3 O14 1.476(5) 4
P3 O13 1.612(5) 3_646
P3 O8 1.613(5) .
P4 O3 1.472(6) .
P4 O7 1.479(6) 3_556
P4 O1 1.617(6) .
P4 O2 1.622(6) .
P5 O12 1.463(5) 2_546
P5 O9 1.470(5) 4_556
P5 O11 1.599(5) 3_546
P5 O6 1.604(5) .
O4 P2 1.463(5) 1_565
O5 P1 1.459(5) 1_565
O7 P4 1.479(6) 3_556
O9 P5 1.470(5) 4
O10 P3 1.468(5) 4_556
O10 Nd1 2.404(5) 3_656
O11 P5 1.599(5) 3_546
O12 P5 1.463(5) 2_556
O13 P3 1.612(5) 3_646
O14 P3 1.476(5) 4_556

_cod_database_fobs_code 1560954
